data_7200025
loop_
_publ_author_name
'Kendrick, John'
'Gourlay, Matthew D.'
'Neumann, Marcus A.'
'Leusen, Frank J. J.'

_publ_section_title
;
 Predicting spontaneous racemate resolution using recent developments in
 crystal structure prediction
;
_journal_issue 11
_journal_name_full CrystEngComm
_journal_page_first 2391
_journal_page_last 2399
_journal_paper_doi 10.1039/b909038j
_journal_volume 11
_journal_year 2009
_space_group_IT_number 4
_symmetry_cell_setting monoclinic
_symmetry_Int_Tables_number 4
_symmetry_space_group_name_Hall 'P 2yb'
_symmetry_space_group_name_H-M 'P 1 21 1'
_cell_angle_alpha 90.000000
_cell_angle_beta 76.572751
_cell_angle_gamma 90.000000
_cell_length_a 8.446829
_cell_length_b 9.941493
_cell_length_c 7.366288
_cell_volume 601.669
_cod_data_source_file 24HTP_enantiopure.cif
_cod_data_source_block 24HTP_E_3
_cod_original_sg_symbol_H-M 'P 2_1'
_cod_struct_determination_method theoretical
_cod_database_code 7200025

loop_
_symmetry_equiv_pos_site_id
_symmetry_equiv_pos_as_xyz
1 x,y,z
2 -x,y+1/2,-z

loop_
_atom_site_label
_atom_site_type_symbol
_atom_site_fract_x
_atom_site_fract_y
_atom_site_fract_z
C1 C 0.378917 1.074248 0.227689
C2 C 0.500364 1.095574 0.350500
C3 C 0.626314 0.980910 0.299163
N4 N 0.527500 0.876184 0.232606
C5 C 0.363630 0.920683 0.212213
O6 O 0.574265 0.752856 0.203358
C7 C 0.335313 0.873796 0.024945
C8 C 0.233920 0.860298 0.373311
C9 C 0.771758 1.020626 0.141963
C10 C 0.789980 0.975844 -0.041862
H11 H 0.700174 0.908050 -0.076445
C12 C 0.922483 1.014661 -0.182781
H13 H 0.937258 0.976894 -0.324326
C14 C 1.040721 1.101276 -0.143619
O15 O 1.168530 1.134886 -0.285450
C16 C 1.022472 1.149162 0.039118
H17 H 1.111754 1.218938 0.070243
C18 C 0.890399 1.108452 0.178919
H19 H 0.879735 1.147868 0.319289
C20 C 0.680906 0.930580 0.471782
H21 H 0.260816 1.120148 0.289412
H22 H 0.424453 1.117692 0.088238
H23 H 0.560102 1.193876 0.328958
H24 H 0.438905 1.087809 0.498505
H25 H 0.338835 0.763807 0.015742
H26 H 0.215084 0.907501 0.011404
H27 H 0.426875 0.916398 -0.091365
H28 H 0.244527 0.750316 0.370734
H29 H 0.246071 0.898420 0.509101
H30 H 0.112548 0.886856 0.354886
H31 H 1.253011 1.188340 -0.241028
H32 H 0.771249 0.849938 0.437759
H33 H 0.733870 1.014430 0.533869
H34 H 0.575495 0.894232 0.576723
